data_7134996
loop_
_publ_author_name
'&#x141;aski, Piotr'
'Drapa&#x142;a, Jakub'
'Kami&#x144;ski, Rados&#x142;aw'
'Durka, Krzysztof'
'Szarejko, Dariusz'
'Henning, Robert'
'Jarzembska, Katarzyna N.'

_publ_section_title
;
 Capturing the short-lived excited singlet state in crystals of a TADF
 silver(I) complex.
;
_journal_issue 85
_journal_name_full 'Chemical communications (Cambridge, England)'
_journal_page_first 16560
_journal_page_last 16563
_journal_paper_doi 10.1039/d5cc04193g
_journal_volume 61
_journal_year 2025
_chemical_formula_moiety 'C48 H38 Ag P3 S'
_chemical_formula_sum 'C48 H38 Ag P3 S'
_chemical_formula_weight 847.7
_space_group_IT_number 2
_space_group_name_Hall '-P 1'
_space_group_name_H-M_alt 'P -1'
_symmetry_cell_setting triclinic
_symmetry_Int_Tables_number 2
_symmetry_space_group_name_Hall '-P 1'
_symmetry_space_group_name_H-M 'P -1'
_audit_update_record
;
2025-07-15 deposited with the CCDC.	2025-09-17 downloaded from the CCDC.
;
_cell_angle_alpha 72.057(2)
_cell_angle_beta 88.8299(16)
_cell_angle_gamma 81.5120(18)
_cell_formula_units_Z 2
_cell_length_a 10.8475(2)
_cell_length_b 12.0536(3)
_cell_length_c 15.9663(3)
_cell_measurement_reflns_used 15551
_cell_measurement_temperature 100
_cell_measurement_theta_max 76.21
_cell_measurement_theta_min 2.88
_cell_volume 1963.63(8)
_diffrn_ambient_temperature 100
_diffrn_detector 'CCD plate'
_diffrn_detector_area_resol_mean 10.5373
_diffrn_measured_fraction_theta_full 0.98
_diffrn_measured_fraction_theta_max 0.98
_diffrn_measurement_device_type 'SuperNova, Single source at offset/far, Atlas'
_diffrn_measurement_method '\w scans'
_diffrn_radiation_monochromator mirror
_diffrn_radiation_probe x-ray
_diffrn_radiation_source 'X-ray tube'
_diffrn_radiation_type 'Cu K\a'
_diffrn_radiation_wavelength 1.54184
_diffrn_reflns_av_R_equivalents 0.0547
_diffrn_reflns_limit_h_max 13
_diffrn_reflns_limit_h_min -13
_diffrn_reflns_limit_k_max 15
_diffrn_reflns_limit_k_min -14
_diffrn_reflns_limit_l_max 19
_diffrn_reflns_limit_l_min 0
_diffrn_reflns_number 8080
_diffrn_reflns_theta_full 76.29
_diffrn_reflns_theta_max 76.28
_diffrn_reflns_theta_min 2.91
_diffrn_source 'micro-focus sealed X-ray tube'
_exptl_absorpt_coefficient_mu 6.025
_exptl_absorpt_correction_T_max 0.996
_exptl_absorpt_correction_T_min 0.687
_exptl_absorpt_correction_type gaussian
_exptl_absorpt_process_details
;
CrysAlisPro 1.171.43.113a (Rigaku Oxford Diffraction, 2024)
Numerical absorption correction based on gaussian integration over
a multifaceted crystal model
Empirical absorption correction using spherical harmonics,
implemented in SCALE3 ABSPACK scaling algorithm.
;
_exptl_crystal_colour colourless
_exptl_crystal_density_diffrn 1.4337
_exptl_crystal_description plate
_exptl_crystal_F_000 868
_exptl_crystal_size_max 0.097
_exptl_crystal_size_mid 0.061
_exptl_crystal_size_min 0.014
_refine_diff_density_max 2.96
_refine_diff_density_min -0.73
_refine_ls_extinction_method none
_refine_ls_goodness_of_fit_gt 2.1270
_refine_ls_goodness_of_fit_ref 2.1396
_refine_ls_hydrogen_treatment constr
_refine_ls_number_constraints 156
_refine_ls_number_parameters 482
_refine_ls_number_reflns 8080
_refine_ls_number_restraints 0
_refine_ls_R_factor_all 0.0685
_refine_ls_R_factor_gt 0.0591
_refine_ls_shift/su_max 0.0007
_refine_ls_shift/su_mean 0.0001
_refine_ls_structure_factor_coef Fsqd
_refine_ls_weighting_details 'calc w=1/[\s^2^(Fo^2^)+(0.02P)^2^+0.0000P] where P=(Fo^2^+2Fc^2^)/3'
_refine_ls_weighting_scheme sigma
_refine_ls_wR_factor_gt 0.1409
_refine_ls_wR_factor_ref 0.1597
_reflns_number_gt 6443
_reflns_number_total 8080
_reflns_threshold_expression I>3\s(I)
_cod_data_source_file d5cc04193g2.cif
_cod_data_source_block Ag-dppbz-dpps-Rigid-Body
_cod_depositor_comments
;
The following automatic conversions were performed:

data item '_diffrn_radiation_probe' value 'X-ray' was changed to
'x-ray' in accordance with the
/home/data/users/saulius/crontab/automatic-downloads/rss-feeds/RSC/lib/dictionaries/cif_core.dic
dictionary named 'cif_core.dic' version 2.4.2 last updated on
2011-04-26.

Automatic conversion script
Id: cif_fix_values 8170 2020-07-09 18:12:32Z antanas 

 Adding full bibliography for 7134996--7134997.cif.
;
_cod_original_cell_volume 1963.64(8)
_cod_database_code 7134996

loop_
_space_group_symop_id
_space_group_symop_operation_xyz
1 x,y,z
2 -x,-y,-z

loop_
_atom_site_label
_atom_site_type_symbol
_atom_site_fract_x
_atom_site_fract_y
_atom_site_fract_z
_atom_site_adp_type
_atom_site_U_iso_or_equiv
_atom_site_site_symmetry_multiplicity
_atom_site_occupancy
_atom_site_calc_flag
_atom_site_refinement_flags
_atom_site_disorder_assembly
_atom_site_disorder_group
Ag1 Ag 0.24546(3) 0.25227(3) 0.74066(2) Uani 0.03312(13) 2 1 d . . .
S1 S 0.12371(10) 0.08211(10) 0.76360(7) Uani 0.0365(4) 2 1 d . . .
P1 P 0.36364(10) 0.16870(10) 0.63682(8) Uani 0.0324(4) 2 1 d . . .
C1 C 0.2638(5) 0.0722(4) 0.6140(3) Uani 0.0339(15) 2 1 d . . .
C2 C 0.1651(5) 0.0358(4) 0.6719(3) Uani 0.0319(14) 2 1 d . . .
C3 C 0.0932(5) -0.0403(4) 0.6495(3) Uani 0.0386(16) 2 1 d . . .
C4 C 0.1109(5) -0.0758(4) 0.5770(3) Uani 0.0369(16) 2 1 d . . .
C5 C 0.2055(5) -0.0352(4) 0.5187(3) Uani 0.0382(16) 2 1 d . . .
C6 C 0.2779(5) 0.0380(4) 0.5365(3) Uani 0.0400(17) 2 1 d . . .
C7 C 0.5123(5) 0.0730(5) 0.6759(3) Uani 0.0346(15) 2 1 d . . .
C8 C 0.6044(5) 0.1187(5) 0.7096(3) Uani 0.0443(18) 2 1 d . . .
C9 C 0.7169(5) 0.0479(6) 0.7406(4) Uani 0.051(2) 2 1 d . . .
C10 C 0.7411(5) -0.0669(5) 0.7397(3) Uani 0.0454(19) 2 1 d . . .
C11 C 0.6525(5) -0.1126(5) 0.7036(3) Uani 0.0453(18) 2 1 d . . .
C12 C 0.5362(5) -0.0428(5) 0.6723(3) Uani 0.0404(17) 2 1 d . . .
C13 C 0.4042(4) 0.2570(4) 0.5267(3) Uani 0.0338(15) 2 1 d . . .
C14 C 0.5019(5) 0.2205(5) 0.4816(4) Uani 0.0426(18) 2 1 d . . .
C15 C 0.5269(5) 0.2885(5) 0.3954(3) Uani 0.0396(17) 2 1 d . . .
C16 C 0.4478(5) 0.3943(5) 0.3564(4) Uani 0.0470(19) 2 1 d . . .
C17 C 0.3507(6) 0.4316(5) 0.4012(4) Uani 0.054(2) 2 1 d . . .
C18 C 0.3269(5) 0.3651(5) 0.4877(3) Uani 0.0387(17) 2 1 d . . .
H3 H 0.027812 -0.06838 0.688034 Uiso 0.0463 2 1 d . . .
H4 H 0.059564 -0.128129 0.56538 Uiso 0.0443 2 1 d . . .
H5 H 0.218624 -0.059155 0.466824 Uiso 0.0458 2 1 d . . .
H6 H 0.340273 0.067394 0.495499 Uiso 0.048 2 1 d . . .
H8 H 0.589693 0.198469 0.711294 Uiso 0.0532 2 1 d . . .
H9 H 0.779831 0.08 0.763322 Uiso 0.0607 2 1 d . . .
H10 H 0.818426 -0.115189 0.763748 Uiso 0.0545 2 1 d . . .
H11 H 0.670152 -0.191357 0.699908 Uiso 0.0544 2 1 d . . .
H12 H 0.47396 -0.07467 0.64873 Uiso 0.0485 2 1 d . . .
H14 H 0.554578 0.147141 0.508931 Uiso 0.0512 2 1 d . . .
H15 H 0.596441 0.262847 0.364268 Uiso 0.0475 2 1 d . . .
H16 H 0.462193 0.441103 0.297432 Uiso 0.0563 2 1 d . . .
H17 H 0.297573 0.504428 0.373422 Uiso 0.0646 2 1 d . . .
H18 H 0.259393 0.392722 0.51949 Uiso 0.0465 2 1 d . . .
P2 P 0.13243(10) 0.45840(10) 0.71323(7) Uani 0.0326(4) 2 1 d . . .
P3 P 0.28841(10) 0.28537(9) 0.88341(7) Uani 0.0291(3) 2 1 d . . .
C43 C 0.2204(4) 0.5218(4) 0.7813(3) Uani 0.0295(14) 2 1 d . . .
C44 C 0.2880(4) 0.4458(4) 0.8554(3) Uani 0.0298(14) 2 1 d . . .
C45 C 0.3541(5) 0.4925(4) 0.9064(3) Uani 0.0338(15) 2 1 d . . .
C46 C 0.3543(5) 0.6133(4) 0.8840(3) Uani 0.0360(16) 2 1 d . . .
C47 C 0.2907(5) 0.6874(4) 0.8113(3) Uani 0.0339(15) 2 1 d . . .
C48 C 0.2226(4) 0.6426(4) 0.7603(3) Uani 0.0320(14) 2 1 d . . .
C25 C 0.1138(5) 0.5712(4) 0.6061(3) Uani 0.0332(14) 2 1 d . . .
C26 C -0.0012(5) 0.6201(5) 0.5656(3) Uani 0.0409(17) 2 1 d . . .
C27 C -0.0068(6) 0.6975(5) 0.4784(4) Uani 0.052(2) 2 1 d . . .
C28 C 0.0975(5) 0.7278(4) 0.4361(3) Uani 0.0387(16) 2 1 d . . .
C29 C 0.2143(5) 0.6793(5) 0.4750(4) Uani 0.0446(18) 2 1 d . . .
C30 C 0.2228(5) 0.6005(4) 0.5616(3) Uani 0.0376(16) 2 1 d . . .
C19 C -0.0231(4) 0.4641(4) 0.7593(3) Uani 0.0375(16) 2 1 d . . .
C20 C -0.0822(5) 0.3659(5) 0.7749(4) Uani 0.0468(19) 2 1 d . . .
C21 C -0.1985(6) 0.3641(6) 0.8125(4) Uani 0.053(2) 2 1 d . . .
C22 C -0.2525(6) 0.4586(6) 0.8415(3) Uani 0.052(2) 2 1 d . . .
C23 C -0.1935(6) 0.5554(6) 0.8257(4) Uani 0.050(2) 2 1 d . . .
C24 C -0.0796(6) 0.5585(5) 0.7851(3) Uani 0.0441(18) 2 1 d . . .
C37 C 0.1585(4) 0.2572(4) 0.9588(3) Uani 0.0314(14) 2 1 d . . .
C38 C 0.1304(6) 0.1432(5) 0.9845(4) Uani 0.0460(19) 2 1 d . . .
C39 C 0.0364(5) 0.1127(5) 1.0448(3) Uani 0.0431(18) 2 1 d . . .
C40 C -0.0316(5) 0.1970(5) 1.0778(3) Uani 0.0411(17) 2 1 d . . .
C41 C -0.0059(6) 0.3101(5) 1.0489(4) Uani 0.051(2) 2 1 d . . .
C42 C 0.0897(6) 0.3402(4) 0.9902(4) Uani 0.0474(19) 2 1 d . . .
H45 H 0.400224 0.44072 0.957712 Uiso 0.0406 2 1 d . . .
H46 H 0.399918 0.644489 0.92025 Uiso 0.0432 2 1 d . . .
H47 H 0.292872 0.770653 0.795285 Uiso 0.0407 2 1 d . . .
H48 H 0.176101 0.695695 0.709642 Uiso 0.0384 2 1 d . . .
H26 H -0.076346 0.601937 0.596204 Uiso 0.0491 2 1 d . . .
H27 H -0.086375 0.728855 0.448887 Uiso 0.0628 2 1 d . . .
H28 H 0.091032 0.783938 0.378104 Uiso 0.0464 2 1 d . . .
H29 H 0.288377 0.698937 0.443432 Uiso 0.0535 2 1 d . . .
H30 H 0.302948 0.567151 0.589859 Uiso 0.0451 2 1 d . . .
H20 H -0.042374 0.298423 0.759673 Uiso 0.0561 2 1 d . . .
H21 H -0.242027 0.298275 0.818756 Uiso 0.0637 2 1 d . . .
H22 H -0.329741 0.455211 0.871891 Uiso 0.0619 2 1 d . . .
H23 H -0.231507 0.621882 0.843035 Uiso 0.0606 2 1 d . . .
H24 H -0.039195 0.627083 0.774751 Uiso 0.0529 2 1 d . . .
H38 H 0.175369 0.085273 0.960923 Uiso 0.0552 2 1 d . . .
H39 H 0.018479 0.033234 1.063555 Uiso 0.0517 2 1 d . . .
H40 H -0.095083 0.175931 1.120097 Uiso 0.0493 2 1 d . . .
H41 H -0.054343 0.369691 1.069181 Uiso 0.0606 2 1 d . . .
H42 H 0.107589 0.419719 0.971653 Uiso 0.0568 2 1 d . . .
C31a C 0.4247(4) 0.2181(4) 0.9563(3) Uani 0.0322(15) 2 0.69(2) d . . .
C32a C 0.5353(9) 0.1878(10) 0.9191(6) Uani 0.050(3) 2 0.69(2) d . . .
C33a C 0.6413(9) 0.1327(10) 0.9693(7) Uani 0.059(4) 2 0.69(2) d . . .
C34a C 0.6354(10) 0.1013(9) 1.0583(8) Uani 0.042(2) 2 0.69(2) d . . .
C35a C 0.5262(10) 0.1298(10) 1.0968(6) Uani 0.040(3) 2 0.69(2) d . . .
C36a C 0.4211(9) 0.1869(10) 1.0462(6) Uani 0.030(2) 2 0.69(2) d . . .
H32a H 0.538287 0.205634 0.856261 Uiso 0.0601 2 0.69(2) d . . .
H33a H 0.718503 0.116629 0.941687 Uiso 0.0714 2 0.69(2) d . . .
H34a H 0.707574 0.059276 1.094307 Uiso 0.0508 2 0.69(2) d . . .
H35a H 0.523065 0.109741 1.159818 Uiso 0.0483 2 0.69(2) d . . .
H36a H 0.344742 0.204965 1.073978 Uiso 0.0361 2 0.69(2) d . . .
C31b C 0.4247(4) 0.2181(4) 0.9563(3) Uani 0.0322(16) 2 0.31(2) d . . .
C32b C 0.5404(10) 0.232(2) 0.9206(10) Uani 0.050(3) 2 0.31(2) d . . .
C33b C 0.6489(10) 0.182(2) 0.969(2) Uani 0.059(4) 2 0.31(2) d . . .
C34b C 0.642(2) 0.112(2) 1.053(2) Uani 0.042(2) 2 0.31(2) d . . .
C35b C 0.528(3) 0.096(2) 1.0902(10) Uani 0.040(2) 2 0.31(2) d . . .
C36b C 0.420(2) 0.1482(10) 1.0416(7) Uani 0.030(2) 2 0.31(2) d . . .
H32b H 0.545289 0.277353 0.859961 Uiso 0.0601 2 0.31(2) d . . .
H33b H 0.728263 0.196372 0.943958 Uiso 0.0714 2 0.31(2) d . . .
H34b H 0.717229 0.073101 1.08727 Uiso 0.0508 2 0.31(2) d . . .
H35b H 0.523826 0.048628 1.150386 Uiso 0.0483 2 0.31(2) d . . .
H36b H 0.340759 0.135373 1.067764 Uiso 0.0361 2 0.31(2) d . . .

loop_
_atom_site_aniso_label
_atom_site_aniso_type_symbol
_atom_site_aniso_U_11
_atom_site_aniso_U_22
_atom_site_aniso_U_33
_atom_site_aniso_U_12
_atom_site_aniso_U_13
_atom_site_aniso_U_23
Ag1 Ag 0.0293(2) 0.0336(2) 0.0337(2) -0.00663(14) 0.00219(13) -0.00548(14)
S1 S 0.0350(6) 0.0373(6) 0.0323(5) -0.0114(5) 0.0039(5) -0.0012(4)
P1 P 0.0259(6) 0.0317(6) 0.0354(6) -0.0056(5) 0.0027(5) -0.0038(5)
C1 C 0.029(2) 0.032(2) 0.038(2) -0.0047(19) 0.0039(19) -0.0062(18)
C2 C 0.032(2) 0.027(2) 0.027(2) -0.0004(18) -0.0049(18) 0.0034(17)
C3 C 0.035(3) 0.030(2) 0.044(3) -0.007(2) -0.002(2) 0.000(2)
C4 C 0.035(3) 0.030(2) 0.043(2) -0.007(2) -0.006(2) -0.0065(19)
C5 C 0.031(2) 0.037(2) 0.042(3) 0.004(2) -0.006(2) -0.010(2)
C6 C 0.034(3) 0.038(2) 0.048(3) -0.007(2) 0.005(2) -0.012(2)
C7 C 0.032(2) 0.048(3) 0.0201(18) -0.010(2) 0.0064(17) -0.0038(18)
C8 C 0.041(3) 0.049(3) 0.040(3) -0.013(2) -0.004(2) -0.007(2)
C9 C 0.031(3) 0.065(4) 0.047(3) -0.009(3) -0.007(2) -0.004(3)
C10 C 0.030(3) 0.065(4) 0.026(2) 0.006(2) -0.0064(19) 0.002(2)
C11 C 0.040(3) 0.057(3) 0.029(2) 0.006(2) -0.005(2) -0.005(2)
C12 C 0.035(3) 0.044(3) 0.037(2) 0.003(2) -0.005(2) -0.008(2)
C13 C 0.025(2) 0.032(2) 0.040(2) -0.0092(18) 0.0050(19) -0.0015(19)
C14 C 0.040(3) 0.039(3) 0.048(3) -0.014(2) 0.008(2) -0.008(2)
C15 C 0.037(3) 0.050(3) 0.028(2) -0.008(2) 0.002(2) -0.005(2)
C16 C 0.044(3) 0.049(3) 0.042(3) -0.016(2) 0.000(2) -0.001(2)
C17 C 0.050(3) 0.039(3) 0.064(4) -0.007(3) 0.000(3) -0.002(3)
C18 C 0.035(3) 0.045(3) 0.033(2) -0.004(2) 0.002(2) -0.008(2)
P2 P 0.0300(6) 0.0300(5) 0.0315(5) -0.0051(5) -0.0020(5) 0.0001(4)
P3 P 0.0254(5) 0.0265(5) 0.0285(5) -0.0042(4) -0.0013(4) 0.0017(4)
C43 C 0.035(2) 0.032(2) 0.0172(18) -0.0093(19) 0.0010(17) 0.0005(16)
C44 C 0.021(2) 0.033(2) 0.028(2) -0.0053(17) 0.0007(16) 0.0022(17)
C45 C 0.032(2) 0.032(2) 0.029(2) 0.0005(19) -0.0122(18) 0.0020(18)
C46 C 0.040(3) 0.041(2) 0.028(2) -0.014(2) -0.0020(19) -0.0074(19)
C47 C 0.034(2) 0.030(2) 0.034(2) -0.0034(19) 0.0015(19) -0.0043(18)
C48 C 0.023(2) 0.027(2) 0.033(2) 0.0039(17) -0.0061(17) 0.0056(17)
C25 C 0.030(2) 0.029(2) 0.032(2) 0.0006(18) -0.0081(18) 0.0014(17)
C26 C 0.048(3) 0.048(3) 0.019(2) -0.008(2) -0.0049(19) 0.0015(19)
C27 C 0.048(3) 0.042(3) 0.056(3) -0.007(3) -0.007(3) 0.002(3)
C28 C 0.038(3) 0.033(2) 0.032(2) 0.003(2) -0.008(2) 0.0053(19)
C29 C 0.044(3) 0.039(3) 0.048(3) -0.014(2) 0.008(2) -0.006(2)
C30 C 0.042(3) 0.039(2) 0.026(2) -0.005(2) -0.004(2) -0.0024(19)
C19 C 0.024(2) 0.035(2) 0.041(2) -0.0002(19) -0.0050(19) 0.004(2)
C20 C 0.031(3) 0.043(3) 0.062(3) -0.003(2) -0.008(2) -0.011(2)
C21 C 0.038(3) 0.065(4) 0.055(3) -0.020(3) 0.009(3) -0.012(3)
C22 C 0.042(3) 0.071(4) 0.035(3) -0.007(3) 0.002(2) -0.006(3)
C23 C 0.044(3) 0.057(3) 0.044(3) -0.004(3) 0.007(2) -0.009(3)
C24 C 0.053(3) 0.049(3) 0.029(2) -0.008(3) -0.004(2) -0.009(2)
C37 C 0.031(2) 0.031(2) 0.028(2) -0.0082(19) -0.0042(17) -0.0005(17)
C38 C 0.058(3) 0.033(2) 0.048(3) -0.013(2) 0.019(3) -0.012(2)
C39 C 0.050(3) 0.040(3) 0.043(3) -0.022(2) 0.014(2) -0.011(2)
C40 C 0.041(3) 0.042(3) 0.037(2) -0.012(2) 0.007(2) -0.006(2)
C41 C 0.051(3) 0.034(3) 0.063(3) -0.003(2) 0.020(3) -0.012(2)
C42 C 0.048(3) 0.028(2) 0.062(3) -0.011(2) 0.020(3) -0.006(2)
C31a C 0.024(2) 0.029(2) 0.034(2) -0.0029(18) -0.0039(18) 0.0036(19)
C32a C 0.047(4) 0.065(7) 0.017(2) 0.021(4) -0.001(2) 0.006(3)
C33a C 0.038(4) 0.063(8) 0.052(4) 0.011(4) 0.009(3) 0.010(5)
C34a C 0.041(3) 0.033(3) 0.042(3) 0.000(2) -0.009(2) 0.002(2)
C35a C 0.064(4) 0.036(5) 0.020(2) -0.006(4) -0.006(2) -0.009(3)
C36a C 0.033(3) 0.028(5) 0.027(2) -0.002(3) -0.002(2) -0.007(2)
C31b C 0.026(2) 0.023(2) 0.042(3) -0.0021(16) -0.0085(19) -0.0019(18)
C32b C 0.035(4) 0.053(6) 0.033(4) 0.009(4) 0.001(3) 0.022(4)
C33b C 0.031(4) 0.049(7) 0.076(6) -0.002(4) 0.002(4) 0.011(5)
C34b C 0.040(3) 0.031(3) 0.049(4) 0.004(2) -0.011(3) -0.005(2)
C35b C 0.061(4) 0.035(4) 0.019(3) 0.001(3) -0.001(3) -0.004(3)
C36b C 0.032(3) 0.028(4) 0.028(3) -0.001(3) -0.001(2) -0.007(3)

loop_
_atom_type_symbol
_atom_type_scat_dispersion_real
_atom_type_scat_dispersion_imag
_atom_type_scat_source
_atom_type_scat_Cromer_Mann_a1
_atom_type_scat_Cromer_Mann_b1
_atom_type_scat_Cromer_Mann_a2
_atom_type_scat_Cromer_Mann_b2
_atom_type_scat_Cromer_Mann_a3
_atom_type_scat_Cromer_Mann_b3
_atom_type_scat_Cromer_Mann_a4
_atom_type_scat_Cromer_Mann_b4
_atom_type_scat_Cromer_Mann_c
C 0.0181 0.0091 'International Tables Vol C tables 4.2.6.8 and 6.1.1.4' 2.31 20.843901 1.02 10.2075 1.5886 0.5687 0.865 51.651199 0.2156
H 0.0000 0.0000 'International Tables Vol C tables 4.2.6.8 and 6.1.1.4' 0.493002 10.5109 0.322912 26.1257 0.140191 3.14236 0.04081 57.799702 0.003038
Ag 0.1306 4.2820 'International Tables Vol C tables 4.2.6.8 and 6.1.1.4' 19.2808 0.6446 16.688499 7.4726 4.8045 24.6605 1.0463 99.815598 5.179
P 0.2955 0.4335 'International Tables Vol C tables 4.2.6.8 and 6.1.1.4' 6.4345 1.9067 4.1791 27.157 1.78 0.526 1.4908 68.164497 1.1149
S 0.3331 0.5567 'International Tables Vol C tables 4.2.6.8 and 6.1.1.4' 6.9053 1.4679 5.2034 22.215099 1.4379 0.2536 1.5863 56.172001 0.8669

loop_
_geom_angle_atom_site_label_1
_geom_angle_atom_site_label_2
_geom_angle_atom_site_label_3
_geom_angle_site_symmetry_1
_geom_angle_site_symmetry_2
_geom_angle_site_symmetry_3
_geom_angle
_geom_angle_publ_flag
S1 Ag1 P1 . . . 84.77(4) ?
S1 Ag1 P2 . . . 120.10(4) ?
S1 Ag1 P3 . . . 111.07(4) ?
P1 Ag1 P2 . . . 128.21(4) ?
P1 Ag1 P3 . . . 136.81(4) ?
P2 Ag1 P3 . . . 79.44(4) ?
Ag1 S1 C2 . . . 101.64(18) ?
Ag1 P1 C1 . . . 103.85(17) ?
Ag1 P1 C7 . . . 117.83(18) ?
Ag1 P1 C13 . . . 123.63(16) ?
C1 P1 C7 . . . 104.7(3) ?
C1 P1 C13 . . . 103.4(2) ?
C7 P1 C13 . . . 101.3(2) ?
P1 C1 C2 . . . 119.8(4) ?
P1 C1 C6 . . . 120.8(4) ?
C2 C1 C6 . . . 119.3(5) ?
S1 C2 C1 . . . 125.5(4) ?
S1 C2 C3 . . . 118.6(4) ?
C1 C2 C3 . . . 115.9(5) ?
C2 C3 C4 . . . 124.0(5) ?
C2 C3 H3 . . . 118 ?
C4 C3 H3 . . . 117.99 ?
C3 C4 C5 . . . 119.3(5) ?
C3 C4 H4 . . . 120.35 ?
C5 C4 H4 . . . 120.32 ?
C4 C5 C6 . . . 119.6(5) ?
C4 C5 H5 . . . 120.2 ?
C6 C5 H5 . . . 120.25 ?
C1 C6 C5 . . . 121.8(5) ?
C1 C6 H6 . . . 119.14 ?
C5 C6 H6 . . . 119.08 ?
P1 C7 C8 . . . 118.3(4) ?
P1 C7 C12 . . . 122.2(4) ?
C8 C7 C12 . . . 119.5(5) ?
C7 C8 C9 . . . 119.5(6) ?
C7 C8 H8 . . . 120.24 ?
C9 C8 H8 . . . 120.25 ?
C8 C9 C10 . . . 121.9(6) ?
C8 C9 H9 . . . 119.04 ?
C10 C9 H9 . . . 119.04 ?
C9 C10 C11 . . . 119.4(5) ?
C9 C10 H10 . . . 120.37 ?
C11 C10 H10 . . . 120.22 ?
C10 C11 C12 . . . 119.9(6) ?
C10 C11 H11 . . . 120.09 ?
C12 C11 H11 . . . 120.03 ?
C7 C12 C11 . . . 119.7(6) ?
C7 C12 H12 . . . 120.13 ?
C11 C12 H12 . . . 120.17 ?
P1 C13 C14 . . . 122.9(3) ?
P1 C13 C18 . . . 117.1(3) ?
C14 C13 C18 . . . 120.0(4) ?
C13 C14 C15 . . . 121.2(5) ?
C13 C14 H14 . . . 119.39 ?
C15 C14 H14 . . . 119.37 ?
C14 C15 C16 . . . 118.4(5) ?
C14 C15 H15 . . . 120.86 ?
C16 C15 H15 . . . 120.77 ?
C15 C16 C17 . . . 120.7(5) ?
C15 C16 H16 . . . 119.71 ?
C17 C16 H16 . . . 119.6 ?
C16 C17 C18 . . . 121.1(5) ?
C16 C17 H17 . . . 119.5 ?
C18 C17 H17 . . . 119.43 ?
C13 C18 C17 . . . 118.6(5) ?
C13 C18 H18 . . . 120.66 ?
C17 C18 H18 . . . 120.71 ?
Ag1 P2 C43 . . . 104.35(13) ?
Ag1 P2 C25 . . . 124.71(17) ?
Ag1 P2 C19 . . . 113.57(15) ?
C43 P2 C25 . . . 104.2(2) ?
C43 P2 C19 . . . 103.0(2) ?
C25 P2 C19 . . . 104.6(2) ?
Ag1 P3 C44 . . . 104.86(16) ?
Ag1 P3 C37 . . . 111.79(17) ?
Ag1 P3 C31a . . . 126.38(17) ?
Ag1 P3 C31b . . . 126.38(17) ?
C44 P3 C37 . . . 103.9(2) ?
C44 P3 C31a . . . 105.2(2) ?
C44 P3 C31b . . . 105.2(2) ?
C37 P3 C31a . . . 102.6(2) ?
C37 P3 C31b . . . 102.6(2) ?
P2 C43 C44 . . . 118.9(4) ?
P2 C43 C48 . . . 122.3(3) ?
C44 C43 C48 . . . 118.8(5) ?
P3 C44 C43 . . . 119.6(4) ?
P3 C44 C45 . . . 121.3(3) ?
C43 C44 C45 . . . 119.2(4) ?
C44 C45 C46 . . . 120.7(4) ?
C44 C45 H45 . . . 119.56 ?
C46 C45 H45 . . . 119.73 ?
C45 C46 C47 . . . 120.4(5) ?
C45 C46 H46 . . . 119.8 ?
C47 C46 H46 . . . 119.77 ?
C46 C47 C48 . . . 119.7(4) ?
C46 C47 H47 . . . 120.09 ?
C48 C47 H47 . . . 120.21 ?
C43 C48 C47 . . . 121.1(4) ?
C43 C48 H48 . . . 119.53 ?
C47 C48 H48 . . . 119.35 ?
P2 C25 C26 . . . 122.7(4) ?
P2 C25 C30 . . . 117.1(3) ?
C26 C25 C30 . . . 120.0(4) ?
C25 C26 C27 . . . 119.0(5) ?
C25 C26 H26 . . . 120.49 ?
C27 C26 H26 . . . 120.48 ?
C26 C27 C28 . . . 121.1(5) ?
C26 C27 H27 . . . 119.42 ?
C28 C27 H27 . . . 119.45 ?
C27 C28 C29 . . . 121.0(4) ?
C27 C28 H28 . . . 119.54 ?
C29 C28 H28 . . . 119.49 ?
C28 C29 C30 . . . 119.1(5) ?
C28 C29 H29 . . . 120.46 ?
C30 C29 H29 . . . 120.46 ?
C25 C30 C29 . . . 119.7(4) ?
C25 C30 H30 . . . 120.17 ?
C29 C30 H30 . . . 120.14 ?
P2 C19 C20 . . . 118.1(4) ?
P2 C19 C24 . . . 122.8(4) ?
C20 C19 C24 . . . 118.9(5) ?
C19 C20 C21 . . . 120.5(6) ?
C19 C20 H20 . . . 119.76 ?
C21 C20 H20 . . . 119.77 ?
C20 C21 C22 . . . 119.9(7) ?
C20 C21 H21 . . . 120.04 ?
C22 C21 H21 . . . 120.06 ?
C21 C22 C23 . . . 119.1(6) ?
C21 C22 H22 . . . 120.43 ?
C23 C22 H22 . . . 120.5 ?
C22 C23 C24 . . . 120.6(7) ?
C22 C23 H23 . . . 119.68 ?
C24 C23 H23 . . . 119.74 ?
C19 C24 C23 . . . 120.9(6) ?
C19 C24 H24 . . . 119.57 ?
C23 C24 H24 . . . 119.54 ?
P3 C37 C38 . . . 116.1(4) ?
P3 C37 C42 . . . 124.6(4) ?
C38 C37 C42 . . . 119.3(5) ?
C37 C38 C39 . . . 119.9(6) ?
C37 C38 H38 . . . 120.06 ?
C39 C38 H38 . . . 120.03 ?
C38 C39 C40 . . . 120.5(5) ?
C38 C39 H39 . . . 119.73 ?
C40 C39 H39 . . . 119.8 ?
C39 C40 C41 . . . 118.7(5) ?
C39 C40 H40 . . . 120.64 ?
C41 C40 H40 . . . 120.64 ?
C40 C41 C42 . . . 120.9(6) ?
C40 C41 H41 . . . 119.58 ?
C42 C41 H41 . . . 119.53 ?
C37 C42 C41 . . . 120.6(5) ?
C37 C42 H42 . . . 119.67 ?
C41 C42 H42 . . . 119.7 ?
P3 C31a C32a . . . 118.0(5) ?
P3 C31a C36a . . . 123.8(5) ?
C32a C31a C36a . . . 117.9(6) ?
C31a C32a C33a . . . 122.0(8) ?
C31a C32a H32a . . . 119.01 ?
C33a C32a H32a . . . 119.03 ?
C32a C33a C34a . . . 119.0(9) ?
C32a C33a H33a . . . 120.44 ?
C34a C33a H33a . . . 120.57 ?
C33a C34a C35a . . . 120.0(9) ?
C33a C34a H34a . . . 119.84 ?
C35a C34a H34a . . . 120.15 ?
C34a C35a C36a . . . 120.6(9) ?
C34a C35a H35a . . . 119.55 ?
C36a C35a H35a . . . 119.82 ?
C31a C36a C35a . . . 120.4(8) ?
C31a C36a H36a . . . 119.78 ?
C35a C36a H36a . . . 119.86 ?
P3 C31b C32b . . . 117.5(6) ?
P3 C31b C36b . . . 124.5(9) ?
C32b C31b C36b . . . 117.9(11) ?
C31b C32b C33b . . . 122.5(15) ?
C31b C32b H32b . . . 119.1 ?
C33b C32b H32b . . . 118.4 ?
C32b C33b C34b . . . 118.5(16) ?
C32b C33b H33b . . . 121.03 ?
C34b C33b H33b . . . 120.45 ?
C33b C34b C35b . . . 120.3(19) ?
C33b C34b H34b . . . 120.14 ?
C35b C34b H34b . . . 119.6 ?
C34b C35b C36b . . . 120.5(17) ?
C34b C35b H35b . . . 119.75 ?
C36b C35b H35b . . . 119.79 ?
C31b C36b C35b . . . 120.3(18) ?
C31b C36b H36b . . . 119.8 ?
C35b C36b H36b . . . 119.86 ?

loop_
_geom_bond_atom_site_label_1
_geom_bond_atom_site_label_2
_geom_bond_site_symmetry_1
_geom_bond_site_symmetry_2
_geom_bond_distance
_geom_bond_publ_flag
Ag1 S1 . . 2.5304(13) ?
Ag1 P1 . . 2.4427(14) ?
Ag1 P2 . . 2.5142(12) ?
Ag1 P3 . . 2.4959(13) ?
S1 C2 . . 1.749(5) ?
P1 C1 . . 1.818(6) ?
P1 C7 . . 1.836(5) ?
P1 C13 . . 1.836(4) ?
C1 C2 . . 1.429(7) ?
C1 C6 . . 1.419(7) ?
C2 C3 . . 1.415(8) ?
C3 C4 . . 1.353(8) ?
C3 H3 . . 0.9597 ?
C4 C5 . . 1.410(7) ?
C4 H4 . . 0.9604 ?
C5 C6 . . 1.358(8) ?
C5 H5 . . 0.9592 ?
C6 H6 . . 0.96 ?
C7 C8 . . 1.399(9) ?
C7 C12 . . 1.400(9) ?
C8 C9 . . 1.385(7) ?
C8 H8 . . 0.9598 ?
C9 C10 . . 1.374(10) ?
C9 H9 . . 0.9602 ?
C10 C11 . . 1.391(9) ?
C10 H10 . . 0.9597 ?
C11 C12 . . 1.415(7) ?
C11 H11 . . 0.96 ?
C12 H12 . . 0.9597 ?
C13 C14 . . 1.364(8) ?
C13 C18 . . 1.410(6) ?
C14 C15 . . 1.412(7) ?
C14 H14 . . 0.9603 ?
C15 C16 . . 1.400(7) ?
C15 H15 . . 0.9603 ?
C16 C17 . . 1.360(9) ?
C16 H16 . . 0.9601 ?
C17 C18 . . 1.407(7) ?
C17 H17 . . 0.9595 ?
C18 H18 . . 0.96 ?
P2 C43 . . 1.856(6) ?
P2 C25 . . 1.821(4) ?
P2 C19 . . 1.827(5) ?
P3 C44 . . 1.845(5) ?
P3 C37 . . 1.836(5) ?
P3 C31a . . 1.826(4) ?
P3 C31b . . 1.826(4) ?
C43 C44 . . 1.395(6) ?
C43 C48 . . 1.394(7) ?
C44 C45 . . 1.385(8) ?
C45 C46 . . 1.389(7) ?
C45 H45 . . 0.9595 ?
C46 C47 . . 1.354(6) ?
C46 H46 . . 0.9601 ?
C47 C48 . . 1.383(8) ?
C47 H47 . . 0.96 ?
C48 H48 . . 0.9595 ?
C25 C26 . . 1.379(7) ?
C25 C30 . . 1.401(7) ?
C26 C27 . . 1.414(7) ?
C26 H26 . . 0.96 ?
C27 C28 . . 1.345(8) ?
C27 H27 . . 0.9595 ?
C28 C29 . . 1.387(7) ?
C28 H28 . . 0.9606 ?
C29 C30 . . 1.412(7) ?
C29 H29 . . 0.9601 ?
C30 H30 . . 0.9603 ?
C19 C20 . . 1.382(8) ?
C19 C24 . . 1.383(8) ?
C20 C21 . . 1.386(9) ?
C20 H20 . . 0.9597 ?
C21 C22 . . 1.404(10) ?
C21 H21 . . 0.9604 ?
C22 C23 . . 1.367(10) ?
C22 H22 . . 0.9594 ?
C23 C24 . . 1.384(9) ?
C23 H23 . . 0.96 ?
C24 H24 . . 0.9605 ?
C37 C38 . . 1.386(8) ?
C37 C42 . . 1.372(8) ?
C38 C39 . . 1.398(8) ?
C38 H38 . . 0.9597 ?
C39 C40 . . 1.395(8) ?
C39 H39 . . 0.9596 ?
C40 C41 . . 1.367(8) ?
C40 H40 . . 0.9601 ?
C41 C42 . . 1.395(9) ?
C41 H41 . . 0.9601 ?
C42 H42 . . 0.9601 ?
C31a C32a . . 1.378(11) ?
C31a C36a . . 1.369(10) ?
C32a C33a . . 1.375(13) ?
C32a H32a . . 0.9603 ?
C33a C34a . . 1.356(16) ?
C33a H33a . . 0.9614 ?
C34a C35a . . 1.370(16) ?
C34a H34a . . 0.9634 ?
C35a C36a . . 1.373(13) ?
C35a H35a . . 0.9605 ?
C36a H36a . . 0.9596 ?
C31b C32b . . 1.373(13) ?
C31b C36b . . 1.368(11) ?
C32b C33b . . 1.38(2) ?
C32b H32b . . 0.9647 ?
C33b C34b . . 1.35(4) ?
C33b H33b . . 0.9573 ?
C34b C35b . . 1.37(4) ?
C34b H34b . . 0.9656 ?
C35b C36b . . 1.37(3) ?
C35b H35b . . 0.9614 ?
C36b H36b . . 0.9599 ?
